data_1527946
loop_
_publ_author_name
'Pompa, F.'
'Siciliano, F.'

_publ_section_title
;
 Distorsioni cristallografiche nelle strutture A B F3. Nota I.: Struttura
 cristallina di Na Mn F3
;
_journal_name_full 'Ricerca Scientifica'
_journal_page_first 21
_journal_page_last 34
_journal_volume 39
_journal_year 1969
_chemical_formula_sum 'F3 Mn Na'
_chemical_name_systematic 'Na (Mn F3)'
_space_group_IT_number 62
_symmetry_space_group_name_Hall '-P 2ac 2n'
_symmetry_space_group_name_H-M 'P n m a'
_cell_angle_alpha 90
_cell_angle_beta 90
_cell_angle_gamma 90
_cell_formula_units_Z 4
_cell_length_a 5.747
_cell_length_b 8.004
_cell_length_c 5.548
_cell_volume 255.202
_citation_journal_id_ASTM RISCAZ
_cod_data_source_file Pompa_RISCAZ_1969_1581.cif
_cod_data_source_block F3Mn1Na1
_cod_original_cell_volume 255.2024
_cod_original_formula_sum 'F3 Mn1 Na1'
_cod_database_code 1527946

loop_
_symmetry_equiv_pos_as_xyz
x,y,z
-x+1/2,-y,z+1/2
x+1/2,-y+1/2,-z+1/2
-x,y+1/2,-z
-x,-y,-z
x-1/2,y,-z-1/2
-x-1/2,y-1/2,z-1/2
x,-y-1/2,z

loop_
_atom_site_label
_atom_site_type_symbol
_atom_site_fract_x
_atom_site_fract_y
_atom_site_fract_z
_atom_site_occupancy
_atom_site_U_iso_or_equiv
F1 F-1 0.4466 0.25 0.1208 1 0.0
Na1 Na+1 0.0532 0.25 0.0074 1 0.0
F2 F-1 0.1935 0.5578 0.1876 1 0.0
Mn1 Mn+2 0.5 0.5 0 1 0.0
